data_4072580
loop_
_publ_author_name
'Lucenti, Elena'
'Feher, Frank J.'
'Ziller, Joseph W.'

_publ_section_title
;
 Synthesis and Characterization of Osmium-Containing
 Silsesquioxanes:&#x00A0; High-Yield Routes to
 {Os3(CO)10(\m-H)[(\m-O)Si7O10(c-C6H11)7]} and the New Clusters
 {Os3(CO)10(\m-H)[(\m-O)Si7O9(OH)2(c-C6H11)7]},
 {[Os3(CO)10(\m-H)]2(\m-O)2Si7O9(OH)(c-C6H11)7},
 {Os3(CO)10(\m-H)[(\m-O)Si8O11(OH)(c-C6H11)8]}, and
 {[Os3(CO)10(\m-H)]2(\m-O)2Si8O11(c-C6H11)8}
;
_journal_issue 1
_journal_name_full Organometallics
_journal_page_first 75
_journal_paper_doi 10.1021/om060844c
_journal_volume 26
_journal_year 2007
_chemical_formula_sum 'C116 H180 O46 Os6 Si16'
_chemical_formula_weight 3901.24
_chemical_name_systematic
; 
 ? 
;
_space_group_IT_number 15
_symmetry_cell_setting monoclinic
_symmetry_space_group_name_Hall '-C 2yc'
_symmetry_space_group_name_H-M 'C 1 2/c 1'
_atom_sites_solution_hydrogens none
_atom_sites_solution_primary direct
_atom_sites_solution_secondary difmap
_audit_creation_method SHELXTL
_cell_angle_alpha 90.00
_cell_angle_beta 107.8740(10)
_cell_angle_gamma 90.00
_cell_formula_units_Z 4
_cell_length_a 51.535(2)
_cell_length_b 12.9064(5)
_cell_length_c 24.7552(10)
_cell_measurement_temperature 163(2)
_cell_volume 15670.7(11)
_computing_cell_refinement 'Bruker SMART/SAINT'
_computing_data_collection 'Bruker SMART'
_computing_data_reduction 'Bruker SHELXTL'
_computing_molecular_graphics 'Bruker SHELXTL'
_computing_publication_material 'Bruker SHELXTL'
_computing_structure_refinement 'Bruker SHELXTL'
_computing_structure_solution 'Bruker SHELXTL'
_diffrn_ambient_temperature 163(2)
_diffrn_measured_fraction_theta_full 0.980
_diffrn_measured_fraction_theta_max 0.980
_diffrn_measurement_device_type 'CCD area detector'
_diffrn_measurement_method 'phi and omega scans'
_diffrn_radiation_monochromator graphite
_diffrn_radiation_source 'sealed tube'
_diffrn_radiation_type MoK\a
_diffrn_radiation_wavelength 0.71073
_diffrn_reflns_av_R_equivalents 0.1351
_diffrn_reflns_av_sigmaI/netI 0.1389
_diffrn_reflns_limit_h_max 68
_diffrn_reflns_limit_h_min -68
_diffrn_reflns_limit_k_max 17
_diffrn_reflns_limit_k_min -17
_diffrn_reflns_limit_l_max 32
_diffrn_reflns_limit_l_min -32
_diffrn_reflns_number 83561
_diffrn_reflns_theta_full 28.31
_diffrn_reflns_theta_max 28.31
_diffrn_reflns_theta_min 0.83
_diffrn_standards_decay_% '< 1.0'
_exptl_absorpt_coefficient_mu 5.041
_exptl_absorpt_correction_T_max 0.7867
_exptl_absorpt_correction_T_min 0.3655
_exptl_absorpt_correction_type none
_exptl_absorpt_process_details 'Bruker SADABS'
_exptl_crystal_colour yellow
_exptl_crystal_density_diffrn 1.654
_exptl_crystal_density_meas ?
_exptl_crystal_density_method 'not measured'
_exptl_crystal_description Plate
_exptl_crystal_F_000 7696
_exptl_crystal_size_max 0.25
_exptl_crystal_size_mid 0.12
_exptl_crystal_size_min 0.05
_refine_diff_density_max 3.956
_refine_diff_density_min -2.183
_refine_diff_density_rms 0.432
_refine_ls_extinction_coef 0.00030(3)
_refine_ls_extinction_expression Fc^*^=kFc[1+0.001xFc^2^\l^3^/sin(2\q)]^-1/4^
_refine_ls_extinction_method SHELXTL
_refine_ls_goodness_of_fit_ref 1.057
_refine_ls_hydrogen_treatment none
_refine_ls_matrix_type full
_refine_ls_number_parameters 539
_refine_ls_number_reflns 19118
_refine_ls_number_restraints 336
_refine_ls_restrained_S_all 1.057
_refine_ls_R_factor_all 0.2209
_refine_ls_R_factor_gt 0.0943
_refine_ls_shift/su_max 0.379
_refine_ls_shift/su_mean 0.021
_refine_ls_structure_factor_coef Fsqd
_refine_ls_weighting_details 'calc w=1/[\s^2^(Fo^2^)+(0.1792P)^2^+82.9626P] where P=(Fo^2^+2Fc^2^)/3'
_refine_ls_weighting_scheme calc
_refine_ls_wR_factor_gt 0.2741
_refine_ls_wR_factor_ref 0.3557
_reflns_number_gt 7750
_reflns_number_total 19118
_reflns_threshold_expression >2sigma(I)
_cod_data_source_file om060844csi20060914_012913.cif
_cod_data_source_block fjf41
_cod_depositor_comments
;
The following automatic conversions were performed:

'_symmetry_cell_setting' value 'Monoclinic' changed to 'monoclinic'
according to /home/saulius/struct/CIF-dictionaries/cif_core.dic
dictionary named 'cif_core.dic' version 2.4.1 from 2010-06-29.

Automatic conversion script
Id: cif_fix_values 1715 2011-07-08 13:25:40Z adriana 

The following automatic conversions were performed:

'_exptl_crystal_density_meas' value 'none' was changed to '?' - the
value is perceived as not measured.

Automatic conversion script
Id: cif_fix_values 3008 2015-01-20 13:52:24Z robertas 
;
_cod_original_cell_volume 15670.8(11)
_cod_original_sg_symbol_H-M C2/c
_cod_database_code 4072580

loop_
_symmetry_equiv_pos_as_xyz
'x, y, z'
'-x, y, -z+1/2'
'x+1/2, y+1/2, z'
'-x+1/2, y+1/2, -z+1/2'
'-x, -y, -z'
'x, -y, z-1/2'
'-x+1/2, -y+1/2, -z'
'x+1/2, -y+1/2, z-1/2'

loop_
_atom_site_label
_atom_site_type_symbol
_atom_site_fract_x
_atom_site_fract_y
_atom_site_fract_z
_atom_site_U_iso_or_equiv
_atom_site_adp_type
_atom_site_occupancy
_atom_site_symmetry_multiplicity
_atom_site_calc_flag
_atom_site_refinement_flags
Os1 Os 0.229592(14) 0.83626(5) 0.20081(4) 0.0674(3) Uani 1 1 d .
Os2 Os 0.241116(16) 0.99250(5) 0.13407(4) 0.0696(3) Uani 1 1 d .
Os3 Os 0.275681(16) 0.81833(5) 0.16297(5) 0.0829(4) Uani 1 1 d .
Si1 Si 0.17861(12) 0.8733(4) 0.0772(3) 0.0770(16) Uani 1 1 d .
Si2 Si 0.14550(12) 0.6667(4) 0.0658(3) 0.093(2) Uani 1 1 d .
Si3 Si 0.12058(12) 0.7265(4) 0.1590(3) 0.0825(17) Uani 1 1 d .
Si4 Si 0.13304(10) 0.9532(4) 0.1257(3) 0.0737(16) Uani 1 1 d .
Si5 Si 0.08809(14) 0.7230(5) -0.0145(3) 0.102(2) Uani 1 1 d .
Si6 Si 0.06273(14) 0.6662(5) 0.0804(4) 0.110(3) Uani 1 1 d .
Si7 Si 0.03372(12) 0.8752(5) 0.0677(3) 0.094(2) Uani 1 1 d .
Si8 Si 0.08030(11) 0.9525(4) 0.0219(3) 0.0834(18) Uani 1 1 d .
O1 O 0.2118(2) 0.8743(8) 0.1156(6) 0.069(3) Uani 1 1 d .
O2 O 0.1702(3) 0.7493(10) 0.0723(6) 0.093(4) Uani 1 1 d .
O3 O 0.1360(3) 0.6667(10) 0.1221(7) 0.094(5) Uani 1 1 d .
O4 O 0.1251(2) 0.8481(9) 0.1540(6) 0.073(3) Uani 1 1 d .
O5 O 0.1621(2) 0.9368(9) 0.1116(6) 0.078(4) Uani 1 1 d .
O6 O 0.1200(3) 0.7026(10) 0.0125(7) 0.101(5) Uani 1 1 d .
O7 O 0.0883(3) 0.6999(10) 0.1334(6) 0.092(4) Uani 1 1 d .
O8 O 0.1098(3) 0.9771(9) 0.0664(6) 0.087(4) Uani 1 1 d .
O9 O 0.0719(4) 0.6601(11) 0.0250(7) 0.111(6) Uani 1 1 d .
O10 O 0.0386(3) 0.7537(11) 0.0720(8) 0.112(6) Uani 1 1 d .
O11 O 0.0588(3) 0.9406(11) 0.0555(6) 0.091(4) Uani 1 1 d .
O12 O 0.0820(3) 0.8444(10) -0.0124(7) 0.106(5) Uani 1 1 d .
O13 O 0.0070(3) 0.8985(14) 0.0116(6) 0.108(6) Uani 1 1 d .
O14 O 0.2230(3) 0.6015(9) 0.1882(7) 0.097(5) Uani 1 1 d .
O15 O 0.2642(3) 0.8214(11) 0.3227(7) 0.103(5) Uani 1 1 d .
O16 O 0.1825(2) 0.8756(10) 0.2476(6) 0.078(4) Uani 1 1 d .
O17 O 0.2873(3) 1.1434(9) 0.1874(7) 0.091(4) Uani 1 1 d .
O18 O 0.1988(3) 1.1692(11) 0.1116(9) 0.129(7) Uani 1 1 d .
O19 O 0.2535(4) 0.9915(11) 0.0214(9) 0.130(7) Uani 1 1 d .
O20 O 0.3070(3) 0.9399(12) 0.2690(8) 0.104(5) Uani 1 1 d .
O21 O 0.3182(4) 0.8656(15) 0.1022(11) 0.177(11) Uani 1 1 d .
O22 O 0.2945(3) 0.6048(12) 0.2186(11) 0.157(9) Uani 1 1 d .
O23 O 0.2392(4) 0.7221(14) 0.0618(10) 0.135(8) Uani 1 1 d .
C13 C 0.1339(4) 0.6836(14) 0.2327(8) 0.087(6) Uiso 1 1 d D
C14 C 0.1279(5) 0.5691(15) 0.2365(8) 0.106(8) Uiso 1 1 d D
C15 C 0.1414(5) 0.5284(17) 0.3011(9) 0.117(8) Uiso 1 1 d D
C16 C 0.1308(6) 0.5891(18) 0.3390(10) 0.130(9) Uiso 1 1 d D
C17 C 0.1366(5) 0.7027(18) 0.3365(9) 0.120(9) Uiso 1 1 d D
C18 C 0.1218(5) 0.7462(16) 0.2723(9) 0.107(7) Uiso 1 1 d D
C1 C 0.1760(6) 0.928(2) 0.0122(10) 0.142(11) Uiso 1 1 d D
C2 C 0.1808(6) 0.852(2) -0.0306(12) 0.150(12) Uiso 1 1 d D
C3 C 0.1874(8) 0.920(3) -0.0811(16) 0.31(3) Uiso 1 1 d D
C4 C 0.1629(6) 0.976(2) -0.1105(10) 0.137(10) Uiso 1 1 d D
C5 C 0.1535(5) 1.0487(17) -0.0739(9) 0.102(7) Uiso 1 1 d D
C6 C 0.1524(9) 1.000(3) -0.0141(14) 0.26(2) Uiso 1 1 d D
C7 C 0.1582(4) 0.5336(15) 0.0587(9) 0.094(7) Uiso 1 1 d D
C8 C 0.1355(4) 0.4547(14) 0.0500(8) 0.079(6) Uiso 1 1 d D
C9 C 0.1481(5) 0.3389(15) 0.0482(10) 0.114(8) Uiso 1 1 d D
C10 C 0.1598(5) 0.3364(17) 0.0015(10) 0.124(9) Uiso 1 1 d D
C11 C 0.1830(5) 0.4131(18) 0.0123(11) 0.133(10) Uiso 1 1 d D
C12 C 0.1706(5) 0.5318(16) 0.0099(9) 0.106(8) Uiso 1 1 d D
C19 C 0.1365(4) 1.0622(13) 0.1752(8) 0.074(5) Uiso 1 1 d D
C20 C 0.1373(6) 1.1640(16) 0.1474(10) 0.118(9) Uiso 1 1 d D
C21 C 0.1422(7) 1.259(2) 0.1936(13) 0.181(14) Uiso 1 1 d D
C22 C 0.1204(6) 1.257(2) 0.2198(12) 0.146(11) Uiso 1 1 d D
C23 C 0.1218(7) 1.158(2) 0.2522(11) 0.151(12) Uiso 1 1 d D
C24 C 0.1156(6) 1.058(2) 0.2075(14) 0.179(14) Uiso 1 1 d D
C25 C 0.0750(5) 0.6708(18) -0.0877(8) 0.100(7) Uiso 1 1 d D
C26 C 0.0903(5) 0.719(2) -0.1237(12) 0.156(12) Uiso 1 1 d D
C27 C 0.0774(8) 0.669(3) -0.1875(14) 0.27(3) Uiso 1 1 d D
C28 C 0.0501(9) 0.711(3) -0.2104(12) 0.23(2) Uiso 1 1 d D
C29 C 0.0332(6) 0.667(3) -0.1767(15) 0.23(2) Uiso 1 1 d D
C30 C 0.0452(6) 0.706(3) -0.1108(14) 0.199(16) Uiso 1 1 d D
C31 C 0.0483(6) 0.5464(19) 0.0950(13) 0.141(11) Uiso 1 1 d D
C32 C 0.0660(5) 0.455(2) 0.0953(12) 0.138(10) Uiso 1 1 d D
C33 C 0.0536(7) 0.351(2) 0.1161(14) 0.173(14) Uiso 1 1 d D
C34 C 0.0256(9) 0.336(3) 0.081(2) 0.34(4) Uiso 1 1 d D
C35 C 0.0082(6) 0.425(4) 0.0894(18) 0.229(19) Uiso 1 1 d D
C36 C 0.0187(7) 0.525(3) 0.059(2) 0.350 Uiso 1 1 d D
C37 C 0.0296(5) 0.9157(18) 0.1365(9) 0.123(9) Uiso 1 1 d D
C38 C 0.0262(5) 1.0321(18) 0.1368(9) 0.113(8) Uiso 1 1 d D
C39 C 0.0209(6) 1.067(2) 0.1962(12) 0.160(12) Uiso 1 1 d D
C40 C 0.0446(7) 1.035(3) 0.2425(12) 0.193(16) Uiso 1 1 d D
C41 C 0.0465(7) 0.920(3) 0.2441(11) 0.182(15) Uiso 1 1 d D
C42 C 0.0542(6) 0.881(2) 0.1867(11) 0.149(11) Uiso 1 1 d D
C43 C 0.0712(5) 1.0607(17) -0.0264(10) 0.116(8) Uiso 1 1 d D
C44 C 0.0680(6) 1.1617(19) 0.0024(10) 0.122(9) Uiso 1 1 d D
C45 C 0.0507(7) 1.248(2) -0.0425(15) 0.192(16) Uiso 1 1 d D
C46 C 0.0640(9) 1.260(3) -0.0859(17) 0.27(3) Uiso 1 1 d D
C47 C 0.0578(8) 1.159(3) -0.1191(12) 0.22(2) Uiso 1 1 d D
C48 C 0.0798(10) 1.074(3) -0.0794(16) 0.30(3) Uiso 1 1 d D
C49 C 0.2247(4) 0.6892(17) 0.1921(8) 0.077(5) Uiso 1 1 d .
C50 C 0.2521(5) 0.8264(16) 0.2733(10) 0.077(5) Uiso 1 1 d .
C51 C 0.1990(4) 0.8638(15) 0.2258(8) 0.067(5) Uiso 1 1 d .
C52 C 0.2697(4) 1.0822(16) 0.1664(8) 0.074(5) Uiso 1 1 d .
C53 C 0.2141(4) 1.1018(16) 0.1224(8) 0.076(5) Uiso 1 1 d .
C54 C 0.2485(5) 0.9901(17) 0.0653(11) 0.093(7) Uiso 1 1 d .
C55 C 0.2956(4) 0.8943(16) 0.2299(9) 0.071(5) Uiso 1 1 d .
C56 C 0.3016(5) 0.8510(19) 0.1257(10) 0.099(7) Uiso 1 1 d .
C57 C 0.2884(5) 0.6846(19) 0.1961(10) 0.095(7) Uiso 1 1 d .
C58 C 0.2581(7) 0.762(3) 0.1101(15) 0.138(12) Uiso 1 1 d .

loop_
_atom_site_aniso_label
_atom_site_aniso_U_11
_atom_site_aniso_U_22
_atom_site_aniso_U_33
_atom_site_aniso_U_23
_atom_site_aniso_U_13
_atom_site_aniso_U_12
Os1 0.0465(4) 0.0430(4) 0.1100(7) 0.0081(4) 0.0198(4) 0.0048(3)
Os2 0.0696(5) 0.0347(4) 0.1086(7) 0.0004(4) 0.0334(5) 0.0055(3)
Os3 0.0599(5) 0.0380(4) 0.1588(9) -0.0019(4) 0.0451(5) 0.0045(3)
Si1 0.078(4) 0.045(3) 0.097(4) -0.011(3) 0.011(3) 0.013(2)
Si2 0.068(4) 0.052(3) 0.133(6) -0.032(3) -0.007(4) 0.006(3)
Si3 0.064(3) 0.050(3) 0.120(5) -0.018(3) 0.008(3) -0.003(2)
Si4 0.045(3) 0.046(3) 0.117(5) -0.018(3) 0.005(3) 0.000(2)
Si5 0.083(4) 0.054(3) 0.136(6) -0.031(4) -0.017(4) 0.001(3)
Si6 0.077(4) 0.071(4) 0.151(7) -0.018(4) -0.010(4) -0.020(3)
Si7 0.055(3) 0.081(4) 0.126(5) -0.019(4) -0.003(3) -0.001(3)
Si8 0.056(3) 0.056(3) 0.115(5) -0.018(3) -0.009(3) 0.000(2)
O1 0.053(7) 0.046(6) 0.110(10) -0.012(6) 0.026(7) -0.002(5)
O2 0.074(9) 0.058(8) 0.116(11) -0.024(8) -0.015(8) 0.007(7)
O3 0.071(9) 0.062(8) 0.131(12) -0.035(8) 0.004(9) 0.022(7)
O4 0.053(7) 0.059(7) 0.097(9) -0.018(7) 0.008(7) 0.001(6)
O5 0.049(7) 0.046(6) 0.119(11) -0.001(7) -0.001(7) 0.005(5)
O6 0.080(10) 0.060(8) 0.127(12) -0.018(8) -0.020(9) 0.001(7)
O7 0.067(9) 0.062(8) 0.123(12) -0.013(8) -0.007(8) -0.014(7)
O8 0.056(8) 0.057(7) 0.124(12) -0.012(7) -0.007(8) 0.001(6)
O9 0.115(13) 0.074(10) 0.109(12) -0.011(9) -0.018(11) -0.012(9)
O10 0.055(8) 0.075(10) 0.181(16) -0.015(10) -0.002(9) -0.013(7)
O11 0.067(9) 0.073(9) 0.121(12) -0.015(8) 0.010(8) -0.003(7)
O12 0.071(9) 0.059(8) 0.156(14) -0.036(9) -0.012(9) 0.005(7)
O13 0.048(8) 0.134(14) 0.119(12) -0.055(10) -0.010(8) -0.006(8)
O14 0.100(10) 0.032(6) 0.170(14) 0.000(8) 0.057(10) 0.004(6)
O15 0.082(10) 0.090(11) 0.112(13) 0.016(9) -0.007(9) -0.013(8)
O16 0.055(7) 0.076(9) 0.104(10) 0.012(8) 0.025(7) -0.002(6)
O17 0.081(9) 0.044(7) 0.152(13) 0.010(8) 0.042(9) -0.001(7)
O18 0.064(9) 0.058(9) 0.23(2) -0.017(10) -0.012(11) 0.018(7)
O19 0.174(19) 0.067(10) 0.187(19) -0.010(10) 0.113(16) -0.009(10)
O20 0.068(9) 0.085(10) 0.153(14) -0.004(10) 0.023(10) 0.036(8)
O21 0.161(18) 0.129(16) 0.30(3) -0.124(18) 0.15(2) -0.093(14)
O22 0.059(9) 0.067(10) 0.32(3) 0.022(14) 0.025(13) -0.005(8)
O23 0.118(14) 0.109(12) 0.22(2) 0.059(14) 0.122(16) 0.075(11)

loop_
_atom_type_symbol
_atom_type_description
_atom_type_scat_dispersion_real
_atom_type_scat_dispersion_imag
_atom_type_scat_source
C C 0.0033 0.0016 'International Tables Vol C Tables 4.2.6.8 and 6.1.1.4'
H H 0.0000 0.0000 'International Tables Vol C Tables 4.2.6.8 and 6.1.1.4'
O O 0.0106 0.0060 'International Tables Vol C Tables 4.2.6.8 and 6.1.1.4'
Si Si 0.0817 0.0704 'International Tables Vol C Tables 4.2.6.8 and 6.1.1.4'
Os Os -1.2165 7.6030 'International Tables Vol C Tables 4.2.6.8 and 6.1.1.4'

loop_
_geom_angle_atom_site_label_1
_geom_angle_atom_site_label_2
_geom_angle_atom_site_label_3
_geom_angle
C50 Os1 C51 91.9(9)
C50 Os1 C49 93.7(9)
C51 Os1 C49 97.4(8)
C50 Os1 O1 164.8(7)
C51 Os1 O1 97.8(6)
C49 Os1 O1 96.8(7)
C50 Os1 Os2 116.7(6)
C51 Os1 Os2 114.1(6)
C49 Os1 Os2 134.0(6)
O1 Os1 Os2 48.4(3)
C50 Os1 Os3 88.6(6)
C51 Os1 Os3 173.9(6)
C49 Os1 Os3 88.7(6)
O1 Os1 Os3 80.6(3)
Os2 Os1 Os3 60.47(3)
C52 Os2 C54 92.6(9)
C52 Os2 C53 92.8(9)
C54 Os2 C53 102.5(9)
C52 Os2 O1 166.9(7)
C54 Os2 O1 97.2(8)
C53 Os2 O1 93.5(7)
C52 Os2 Os1 118.9(6)
C54 Os2 Os1 132.4(7)
C53 Os2 Os1 109.9(6)
O1 Os2 Os1 48.1(4)
C52 Os2 Os3 91.8(6)
C54 Os2 Os3 85.9(7)
C53 Os2 Os3 170.3(6)
O1 Os2 Os3 80.3(3)
Os1 Os2 Os3 60.35(3)
C58 Os3 C56 90.6(14)
C58 Os3 C57 88.5(15)
C56 Os3 C57 102.0(10)
C58 Os3 C55 176.0(14)
C56 Os3 C55 92.1(10)
C57 Os3 C55 93.9(9)
C58 Os3 Os1 89.2(12)
C56 Os3 Os1 159.8(8)
C57 Os3 Os1 98.1(7)
C55 Os3 Os1 87.3(6)
C58 Os3 Os2 90.0(13)
C56 Os3 Os2 100.6(8)
C57 Os3 Os2 157.3(7)
C55 Os3 Os2 86.6(6)
Os1 Os3 Os2 59.18(3)
O5 Si1 O2 111.3(8)
O5 Si1 O1 108.0(7)
O2 Si1 O1 104.3(6)
O5 Si1 C1 112.5(11)
O2 Si1 C1 112.8(12)
O1 Si1 C1 107.4(12)
O3 Si2 O6 108.6(9)
O3 Si2 O2 110.5(8)
O6 Si2 O2 107.9(8)
O3 Si2 C7 106.8(8)
O6 Si2 C7 114.1(9)
O2 Si2 C7 108.9(8)
O3 Si3 O4 108.9(8)
O3 Si3 O7 107.9(8)
O4 Si3 O7 109.4(7)
O3 Si3 C13 109.2(9)
O4 Si3 C13 110.9(8)
O7 Si3 C13 110.5(9)
O8 Si4 O4 109.6(7)
O8 Si4 O5 107.5(8)
O4 Si4 O5 110.3(6)
O8 Si4 C19 110.7(8)
O4 Si4 C19 109.5(8)
O5 Si4 C19 109.2(7)
O6 Si5 O12 109.6(8)
O6 Si5 O9 108.0(9)
O12 Si5 O9 108.4(10)
O6 Si5 C25 111.6(10)
O12 Si5 C25 111.8(10)
O9 Si5 C25 107.2(9)
O9 Si6 O7 109.4(9)
O9 Si6 O10 109.8(11)
O7 Si6 O10 108.3(8)
O9 Si6 C31 112.6(11)
O7 Si6 C31 110.8(12)
O10 Si6 C31 105.8(12)
O10 Si7 O11 113.6(8)
O10 Si7 O13 108.1(9)
O11 Si7 O13 104.5(9)
O10 Si7 C37 106.1(11)
O11 Si7 C37 109.9(10)
O13 Si7 C37 114.8(10)
O11 Si8 O8 109.0(8)
O11 Si8 O12 110.1(8)
O8 Si8 O12 109.3(7)
O11 Si8 C43 110.0(10)
O8 Si8 C43 107.5(10)
O12 Si8 C43 111.0(10)
Si1 O1 Os1 128.6(7)
Si1 O1 Os2 132.0(7)
Os1 O1 Os2 83.5(4)
Si2 O2 Si1 145.0(9)
Si3 O3 Si2 146.9(10)
Si3 O4 Si4 155.4(9)
Si1 O5 Si4 147.3(8)
Si5 O6 Si2 149.7(13)
Si6 O7 Si3 149.2(12)
Si4 O8 Si8 149.9(10)
Si6 O9 Si5 144.6(10)
Si7 O10 Si6 141.9(10)
Si8 O11 Si7 149.4(10)
Si5 O12 Si8 152.4(13)
C14 C13 C18 110.0(14)
C14 C13 Si3 109.6(13)
C18 C13 Si3 112.1(13)
C13 C14 C15 110.0(15)
C16 C15 C14 109.2(16)
C15 C16 C17 112.4(18)
C16 C17 C18 109.6(16)
C13 C18 C17 106.2(14)
C6 C1 C2 112.3(19)
C6 C1 Si1 119(2)
C2 C1 Si1 114(2)
C1 C2 C3 107.6(18)
C4 C3 C2 107(2)
C3 C4 C5 114(2)
C4 C5 C6 114.9(17)
C1 C6 C5 112.5(19)
C8 C7 C12 111.6(14)
C8 C7 Si2 110.6(13)
C12 C7 Si2 109.3(14)
C7 C8 C9 108.7(14)
C10 C9 C8 107.8(16)
C9 C10 C11 109.9(18)
C10 C11 C12 109.0(17)
C7 C12 C11 103.5(14)
C20 C19 C24 113.4(16)
C20 C19 Si4 112.2(13)
C24 C19 Si4 112.4(14)
C19 C20 C21 110.8(16)
C22 C21 C20 108.7(18)
C21 C22 C23 109.6(19)
C22 C23 C24 109.6(18)
C19 C24 C23 107.3(17)
C26 C25 C30 107.7(17)
C26 C25 Si5 109.3(17)
C30 C25 Si5 106.2(18)
C25 C26 C27 106.1(18)
C28 C27 C26 106(2)
C27 C28 C29 107(2)
C28 C29 C30 109(2)
C25 C30 C29 107.9(19)
C32 C31 C36 111(2)
C32 C31 Si6 113(2)
C36 C31 Si6 116(2)
C31 C32 C33 110.6(17)
C34 C33 C32 109(2)
C33 C34 C35 110(2)
C34 C35 C36 104(2)
C31 C36 C35 106(2)
C38 C37 C42 110.7(17)
C38 C37 Si7 109.4(15)
C42 C37 Si7 111.1(17)
C37 C38 C39 109.3(16)
C40 C39 C38 107.3(18)
C39 C40 C41 110(2)
C40 C41 C42 108.0(18)
C37 C42 C41 104.3(16)
C48 C43 C44 114.1(19)
C48 C43 Si8 125(2)
C44 C43 Si8 113.4(17)
C43 C44 C45 112.4(17)
C46 C45 C44 107(2)
C45 C46 C47 104(2)
C46 C47 C48 105(2)
C43 C48 C47 104.9(19)
O14 C49 Os1 177(2)
O15 C50 Os1 172.6(19)
O16 C51 Os1 171.1(17)
O17 C52 Os2 176.8(18)
O18 C53 Os2 174(2)
O19 C54 Os2 178(2)
O20 C55 Os3 179(2)
O21 C56 Os3 176(2)
O22 C57 Os3 174(2)
O23 C58 Os3 171(3)

loop_
_geom_bond_atom_site_label_1
_geom_bond_atom_site_label_2
_geom_bond_distance
Os1 C50 1.82(2)
Os1 C51 1.90(2)
Os1 C49 1.92(2)
Os1 O1 2.085(13)
Os1 Os2 2.7841(11)
Os1 Os3 2.8175(11)
Os2 C52 1.85(2)
Os2 C54 1.86(3)
Os2 C53 1.94(2)
Os2 O1 2.095(11)
Os2 Os3 2.8206(10)
Os3 C58 1.53(4)
Os3 C56 1.89(3)
Os3 C57 1.94(3)
Os3 C55 1.93(2)
Si1 O5 1.603(14)
Si1 O2 1.653(14)
Si1 O1 1.684(13)
Si1 C1 1.73(2)
Si2 O3 1.613(18)
Si2 O6 1.618(15)
Si2 O2 1.629(15)
Si2 C7 1.87(2)
Si3 O3 1.584(15)
Si3 O4 1.596(13)
Si3 O7 1.624(14)
Si3 C13 1.828(19)
Si4 O8 1.613(14)
Si4 O4 1.637(14)
Si4 O5 1.651(14)
Si4 C19 1.838(18)
Si5 O6 1.596(15)
Si5 O12 1.602(13)
Si5 O9 1.68(2)
Si5 C25 1.85(2)
Si6 O9 1.59(2)
Si6 O7 1.609(14)
Si6 O10 1.643(16)
Si6 C31 1.80(3)
Si7 O10 1.587(16)
Si7 O11 1.646(16)
Si7 O13 1.655(15)
Si7 C37 1.85(2)
Si8 O11 1.585(16)
Si8 O8 1.612(13)
Si8 O12 1.649(14)
Si8 C43 1.80(2)
O14 C49 1.14(2)
O15 C50 1.19(2)
O16 C51 1.15(2)
O17 C52 1.19(2)
O18 C53 1.15(2)
O19 C54 1.19(3)
O20 C55 1.13(2)
O21 C56 1.19(3)
O22 C57 1.17(3)
O23 C58 1.39(3)
C13 C14 1.517(17)
C13 C18 1.541(18)
C14 C15 1.623(19)
C15 C16 1.45(2)
C16 C17 1.50(2)
C17 C18 1.64(2)
C1 C6 1.51(2)
C1 C2 1.520(18)
C2 C3 1.64(2)
C3 C4 1.44(2)
C4 C5 1.483(19)
C5 C6 1.63(2)
C7 C8 1.518(17)
C7 C12 1.530(18)
C8 C9 1.636(19)
C9 C10 1.46(2)
C10 C11 1.51(2)
C11 C12 1.65(2)
C19 C20 1.490(17)
C19 C24 1.529(19)
C20 C21 1.64(2)
C21 C22 1.46(2)
C22 C23 1.50(2)
C23 C24 1.66(2)
C25 C26 1.495(18)
C25 C30 1.54(2)
C26 C27 1.65(2)
C27 C28 1.45(2)
C28 C29 1.49(2)
C29 C30 1.64(2)
C31 C32 1.493(18)
C31 C36 1.53(2)
C32 C33 1.64(2)
C33 C34 1.45(2)
C34 C35 1.51(2)
C35 C36 1.67(2)
C37 C38 1.514(17)
C37 C42 1.544(19)
C38 C39 1.64(2)
C39 C40 1.45(2)
C40 C41 1.49(2)
C41 C42 1.67(2)
C43 C48 1.52(2)
C43 C44 1.517(17)
C44 C45 1.63(2)
C45 C46 1.45(2)
C46 C47 1.52(2)
C47 C48 1.66(2)
